data_1515488
loop_
_publ_author_name
'Saines, Paul J.'
'Jain, Prashant'
'Cheetham, Anthony K.'

_publ_section_title
;
 Evolution of the structures and magnetic properties of the manganese
 dicarboxylates, Mn2(CO2(CH2)nCO2)(OH)2 and Mn4(CO2(CH2)nCO2)3(OH)2
;
_journal_issue 10
_journal_name_full 'Chemical Science'
_journal_page_first 1929
_journal_paper_doi 10.1039/c1sc00253h
_journal_volume 2
_journal_year 2011
_chemical_compound_source 'synthesis as described'
_chemical_formula_moiety 'C7 H12 Mn2 O6'
_chemical_formula_sum 'C7 H12 Mn2 O6'
_chemical_formula_weight 302.05
_chemical_name_systematic
;
?
;
_space_group_IT_number 14
_symmetry_cell_setting monoclinic
_symmetry_Int_Tables_number 14
_symmetry_space_group_name_Hall '-P 2yab'
_symmetry_space_group_name_H-M 'P 1 21/a 1'
_atom_sites_solution_hydrogens geom
_atom_sites_solution_primary direct
_atom_sites_solution_secondary difmap
_audit_creation_date 2010-11-18T16:30:53-00:00
_audit_creation_method 'WinGX routine CIF_UPDATE'
_cell_angle_alpha 90
_cell_angle_beta 94.880(7)
_cell_angle_gamma 90
_cell_formula_units_Z 4
_cell_length_a 8.1123(10)
_cell_length_b 9.3629(11)
_cell_length_c 13.4620(18)
_cell_measurement_reflns_used 45415
_cell_measurement_temperature 120(2)
_cell_measurement_theta_max 27.48
_cell_measurement_theta_min 2.91
_cell_measurement_wavelength 0.71073
_cell_volume 1018.8(2)
_computing_cell_refinement 'DENZO (Otwinowski & Minor, 1997)'
_computing_data_collection 'COLLECT (Hooft, 1998)'
_computing_data_reduction 'DENZO (Otwinowski & Minor, 1997)'
_computing_molecular_graphics 'Diamond (Brandenburg 1997)'
_computing_publication_material 'WinGX publication routines (Farrugia, 1999)'
_computing_structure_refinement 'SHELXL-97 (Sheldrick, 1997)'
_computing_structure_solution 'SHELXS-97 (Sheldrick, 1990)'
_diffrn_ambient_temperature 120(2)
_diffrn_detector_area_resol_mean '4096x4096pixels / 62x62mm'
_diffrn_measured_fraction_theta_full 0.998
_diffrn_measured_fraction_theta_max 0.973
_diffrn_measurement_device_type 'Bruker-Nonius APEX2 Area Detector'
_diffrn_measurement_method '\f and \w scans'
_diffrn_radiation_monochromator '10cm confocal mirrors'
_diffrn_radiation_probe x-ray
_diffrn_radiation_source 'Bruker-Nonius FR591 rotating anode'
_diffrn_radiation_type MoK\a
_diffrn_radiation_wavelength 0.71073
_diffrn_reflns_av_R_equivalents 0.0555
_diffrn_reflns_av_unetI/netI 0.0403
_diffrn_reflns_limit_h_max 10
_diffrn_reflns_limit_h_min -10
_diffrn_reflns_limit_k_max 12
_diffrn_reflns_limit_k_min 0
_diffrn_reflns_limit_l_max 17
_diffrn_reflns_limit_l_min 0
_diffrn_reflns_number 7828
_diffrn_reflns_theta_full 27.26
_diffrn_reflns_theta_max 27.67
_diffrn_reflns_theta_min 3.04
_diffrn_standards_decay_% negligible
_diffrn_standards_number none
_exptl_absorpt_coefficient_mu 2.483
_exptl_absorpt_correction_T_max 1.508
_exptl_absorpt_correction_T_min 0.400
_exptl_absorpt_correction_type multi-scan
_exptl_absorpt_process_details 'SADABS V2.10 (Sheldrick, G.M., 2003)'
_exptl_crystal_colour colourless
_exptl_crystal_density_diffrn 1.969
_exptl_crystal_density_method 'not measured'
_exptl_crystal_description 'cut blade'
_exptl_crystal_F_000 608
_exptl_crystal_size_max 0.14
_exptl_crystal_size_mid 0.1
_exptl_crystal_size_min 0.03
_refine_diff_density_max 1.875
_refine_diff_density_min -1.463
_refine_diff_density_rms 0.293
_refine_ls_extinction_coef 0.011(4)
_refine_ls_extinction_expression Fc^*^=kFc[1+0.001xFc^2^\l^3^/sin(2\q)]^-1/4^
_refine_ls_extinction_method SHELXL
_refine_ls_goodness_of_fit_ref 1.142
_refine_ls_hydrogen_treatment mixed
_refine_ls_matrix_type full
_refine_ls_number_parameters 144
_refine_ls_number_reflns 2330
_refine_ls_number_restraints 2
_refine_ls_restrained_S_all 1.142
_refine_ls_R_factor_all 0.0992
_refine_ls_R_factor_gt 0.0915
_refine_ls_shift/su_max 0.003
_refine_ls_shift/su_mean 0
_refine_ls_structure_factor_coef Fsqd
_refine_ls_weighting_details 'calc w=1/[\s^2^(Fo^2^)+(0.1263P)^2^+16.9001P] where P=(Fo^2^+2Fc^2^)/3'
_refine_ls_weighting_scheme calc
_refine_ls_wR_factor_gt 0.2423
_refine_ls_wR_factor_ref 0.252
_reflns_number_gt 2124
_reflns_number_total 2330
_reflns_threshold_expression >2sigma(I)
_cod_data_source_file c1sc00253h.txt
_cod_data_source_block 4
_cod_original_sg_symbol_H-M 'P 21/a'
_cod_database_code 1515488

loop_
_symmetry_equiv_pos_as_xyz
'x, y, z'
'-x+1/2, y+1/2, -z'
'-x, -y, -z'
'x-1/2, -y-1/2, z'

loop_
_atom_site_label
_atom_site_type_symbol
_atom_site_fract_x
_atom_site_fract_y
_atom_site_fract_z
_atom_site_U_iso_or_equiv
_atom_site_adp_type
_atom_site_occupancy
_atom_site_symmetry_multiplicity
_atom_site_calc_flag
_atom_site_refinement_flags
Mn1 Mn 0.04928(14) -0.33845(12) 0.97700(9) 0.0113(4) Uani 1 1 d .
Mn2 Mn 0.11907(14) 0.01651(12) 0.90504(9) 0.0110(4) Uani 1 1 d .
O2H O -0.1669(6) -0.4493(6) 1.0033(4) 0.0106(11) Uani 1 1 d D
O3 O 0.1889(7) -0.3128(6) 0.1198(4) 0.0155(12) Uani 1 1 d .
O1H O -0.0490(7) -0.1355(6) 0.9627(4) 0.0116(11) Uani 1 1 d D
O1 O 0.1490(7) -0.3377(6) 0.8391(4) 0.0156(12) Uani 1 1 d .
O4 O 0.0604(8) -0.1338(6) 0.1910(4) 0.0174(13) Uani 1 1 d .
O2 O 0.1614(8) -0.1158(7) 0.7773(5) 0.0210(13) Uani 1 1 d .
C6 C 0.1824(13) -0.3163(10) 0.2967(6) 0.0214(18) Uani 1 1 d .
H6A H 0.1046 -0.394 0.3025 0.026 Uiso 1 1 calc R
H6B H 0.2919 -0.3582 0.2975 0.026 Uiso 1 1 calc R
C4 C 0.1868(13) -0.3084(10) 0.4843(7) 0.0242(19) Uani 1 1 d .
H4A H 0.094 -0.3741 0.4811 0.029 Uiso 1 1 calc R
H4B H 0.2873 -0.365 0.4887 0.029 Uiso 1 1 calc R
C1 C 0.1644(10) -0.2475(9) 0.7689(6) 0.0145(15) Uani 1 1 d .
C2 C 0.1880(12) -0.3167(10) 0.6694(6) 0.0222(19) Uani 1 1 d .
H2A H 0.1025 -0.3884 0.6567 0.027 Uiso 1 1 calc R
H2B H 0.2934 -0.3663 0.6753 0.027 Uiso 1 1 calc R
C3 C 0.1844(12) -0.2194(9) 0.5789(6) 0.0195(17) Uani 1 1 d .
H3A H 0.2797 -0.1564 0.5849 0.023 Uiso 1 1 calc R
H3B H 0.0854 -0.161 0.5753 0.023 Uiso 1 1 calc R
C5 C 0.1781(12) -0.2219(10) 0.3882(6) 0.0201(18) Uani 1 1 d .
H5A H 0.0769 -0.1662 0.3827 0.024 Uiso 1 1 calc R
H5B H 0.2706 -0.1559 0.3908 0.024 Uiso 1 1 calc R
C7 C 0.1425(10) -0.2446(9) 0.1957(6) 0.0147(15) Uani 1 1 d .
H2H H -0.202(13) -0.412(11) 1.055(5) 0.022 Uiso 1 1 d D
H1H H -0.106(12) -0.141(11) 0.907(4) 0.022 Uiso 1 1 d D

loop_
_atom_site_aniso_label
_atom_site_aniso_U_11
_atom_site_aniso_U_22
_atom_site_aniso_U_33
_atom_site_aniso_U_23
_atom_site_aniso_U_13
_atom_site_aniso_U_12
Mn1 0.0105(6) 0.0057(6) 0.0176(7) 0.0004(4) 0.0004(5) -0.0001(4)
Mn2 0.0099(6) 0.0073(6) 0.0158(6) 0.0004(4) 0.0008(4) -0.0005(4)
O2H 0.009(2) 0.008(2) 0.015(3) -0.003(2) -0.002(2) 0.001(2)
O3 0.016(3) 0.012(3) 0.018(3) -0.004(2) 0.002(2) 0.004(2)
O1H 0.011(3) 0.010(2) 0.014(3) -0.002(2) 0.000(2) -0.004(2)
O1 0.016(3) 0.014(3) 0.017(3) 0.002(2) 0.002(2) -0.002(2)
O4 0.020(3) 0.011(3) 0.021(3) -0.001(2) 0.000(2) 0.008(2)
O2 0.024(3) 0.015(3) 0.024(3) -0.002(2) 0.005(3) 0.001(3)
C6 0.032(5) 0.015(4) 0.018(4) 0.001(3) 0.006(3) 0.005(4)
C4 0.033(5) 0.019(4) 0.020(4) 0.002(4) -0.002(4) -0.001(4)
C1 0.013(3) 0.013(4) 0.018(4) -0.002(3) 0.001(3) 0.000(3)
C2 0.031(5) 0.021(4) 0.016(4) -0.001(3) 0.008(3) 0.001(4)
C3 0.026(4) 0.012(4) 0.021(4) -0.001(3) 0.007(3) 0.001(3)
C5 0.026(4) 0.017(4) 0.017(4) -0.003(3) 0.000(3) 0.001(4)
C7 0.011(3) 0.014(4) 0.018(4) -0.002(3) -0.005(3) -0.002(3)

loop_
_atom_type_symbol
_atom_type_description
_atom_type_scat_dispersion_real
_atom_type_scat_dispersion_imag
_atom_type_scat_source
C C 0.0033 0.0016 'International Tables Vol C Tables 4.2.6.8 and 6.1.1.4'
H H 0 0 'International Tables Vol C Tables 4.2.6.8 and 6.1.1.4'
O O 0.0106 0.006 'International Tables Vol C Tables 4.2.6.8 and 6.1.1.4'
Mn Mn 0.3368 0.7283 'International Tables Vol C Tables 4.2.6.8 and 6.1.1.4'

loop_
_geom_angle_atom_site_label_1
_geom_angle_atom_site_label_2
_geom_angle_atom_site_label_3
_geom_angle
_geom_angle_site_symmetry_1
_geom_angle_site_symmetry_3
O1H Mn1 O1 95.2(2) . .
O1H Mn1 O2H 98.6(2) . .
O1 Mn1 O2H 123.1(2) . .
O1H Mn1 O3 98.6(2) . 1_556
O1 Mn1 O3 125.3(2) . 1_556
O2H Mn1 O3 106.7(2) . 1_556
O1H Mn1 O2H 176.8(2) . 3_547
O1 Mn1 O2H 85.0(2) . 3_547
O2H Mn1 O2H 83.9(2) . 3_547
O3 Mn1 O2H 78.8(2) 1_556 3_547
O1H Mn1 Mn1 141.91(16) . 3_547
O1 Mn1 Mn1 107.28(17) . 3_547
O2H Mn1 Mn1 43.33(15) . 3_547
O3 Mn1 Mn1 93.08(17) 1_556 3_547
O2H Mn1 Mn1 40.54(14) 3_547 3_547
O1H Mn2 O4 97.8(2) . 3_556
O1H Mn2 O2 93.2(2) . .
O4 Mn2 O2 87.7(2) 3_556 .
O1H Mn2 O2H 94.9(2) . 4_655
O4 Mn2 O2H 165.6(2) 3_556 4_655
O2 Mn2 O2H 98.3(2) . 4_655
O1H Mn2 O1H 80.2(2) . 3_557
O4 Mn2 O1H 91.1(2) 3_556 3_557
O2 Mn2 O1H 173.1(2) . 3_557
O2H Mn2 O1H 84.4(2) 4_655 3_557
O1H Mn2 O3 167.4(2) . 2_556
O4 Mn2 O3 89.4(2) 3_556 2_556
O2 Mn2 O3 97.4(2) . 2_556
O2H Mn2 O3 76.8(2) 4_655 2_556
O1H Mn2 O3 89.4(2) 3_557 2_556
Mn1 O2H Mn2 132.4(3) . 4
Mn1 O2H Mn1 96.1(2) . 3_547
Mn2 O2H Mn1 97.3(2) 4 3_547
C7 O3 Mn1 126.5(5) . 1_554
C7 O3 Mn2 135.6(5) . 2_546
Mn1 O3 Mn2 96.0(2) 1_554 2_546
Mn1 O1H Mn2 112.9(3) . .
Mn1 O1H Mn2 120.8(3) . 3_557
Mn2 O1H Mn2 99.8(2) . 3_557
C1 O1 Mn1 136.7(5) . .
C7 O4 Mn2 142.4(6) . 3_556
C1 O2 Mn2 130.3(6) . .
C5 C6 C7 116.7(7) . .
C3 C4 C5 114.6(8) . .
O2 C1 O1 125.8(8) . .
O2 C1 C2 120.8(8) . .
O1 C1 C2 113.4(7) . .
C1 C2 C3 117.2(8) . .
C2 C3 C4 109.9(7) . .
C6 C5 C4 112.1(7) . .
O4 C7 O3 124.7(8) . .
O4 C7 C6 119.3(8) . .
O3 C7 C6 115.8(7) . .

loop_
_geom_bond_atom_site_label_1
_geom_bond_atom_site_label_2
_geom_bond_distance
_geom_bond_site_symmetry_2
Mn1 O1H 2.064(6) .
Mn1 O1 2.087(6) .
Mn1 O2H 2.094(6) .
Mn1 O3 2.160(6) 1_556
Mn1 O2H 2.210(5) 3_547
Mn1 Mn1 3.203(2) 3_547
Mn2 O1H 2.160(6) .
Mn2 O4 2.162(6) 3_556
Mn2 O2 2.170(6) .
Mn2 O2H 2.184(5) 4_655
Mn2 O1H 2.215(6) 3_557
Mn2 O3 2.276(6) 2_556
O2H Mn2 2.184(5) 4
O2H Mn1 2.210(5) 3_547
O3 C7 1.288(10) .
O3 Mn1 2.160(6) 1_554
O3 Mn2 2.276(6) 2_546
O1H Mn2 2.215(6) 3_557
O1 C1 1.282(10) .
O4 C7 1.232(10) .
O4 Mn2 2.162(6) 3_556
O2 C1 1.238(11) .
C6 C5 1.518(12) .
C6 C7 1.527(11) .
C4 C3 1.523(13) .
C4 C5 1.524(12) .
C1 C2 1.515(11) .
C2 C3 1.520(12) .
